data_7120340
loop_
_publ_author_name
'Limberg, Christian'
'Pinkert, Denise'
'Keck, Matthias'
'Ghassemi Tabrizi, Shadan'
'Beckmann, Fabian'
'Braun, Beatrice'
'Herwig, Christian'
'Kaupp, Martin'

_publ_section_title
;
 A High-Spin Square Planar Iron(II)-Siloxide and its Tetrahedral Allogon
 -- Structural and Spectroscopic Models of Fe-Zeolite Sites
;
_journal_name_full 'Chem. Commun.'
_journal_paper_doi 10.1039/C7CC04670G
_journal_year 2017
_chemical_formula_moiety 'C64 H72 Fe Li2 O10 Si4'
_chemical_formula_sum 'C64 H72 Fe Li2 O10 Si4'
_chemical_formula_weight 1183.30
_chemical_name_systematic
;
 ?
;
_space_group_crystal_system triclinic
_space_group_IT_number 2
_space_group_name_Hall '-P 1'
_space_group_name_H-M_alt 'P -1'
_symmetry_space_group_name_Hall '-P 1'
_symmetry_space_group_name_H-M 'P -1'
_atom_sites_solution_hydrogens geom
_audit_creation_method SHELXL-2013
_audit_update_record
;
2017-04-04 deposited with the CCDC.
2017-06-23 downloaded from the CCDC.
;
_cell_angle_alpha 82.518(2)
_cell_angle_beta 80.847(2)
_cell_angle_gamma 62.5150(10)
_cell_formula_units_Z 2
_cell_length_a 12.7108(4)
_cell_length_b 12.8539(4)
_cell_length_c 21.7124(7)
_cell_measurement_reflns_used 9841
_cell_measurement_temperature 100(2)
_cell_measurement_theta_max 28.35
_cell_measurement_theta_min 2.45
_cell_volume 3100.44(17)
_computing_cell_refinement 'Bruker SAINT'
_computing_data_collection 'Bruker APEX2'
_computing_data_reduction 'Bruker SAINT'
_computing_structure_refinement 'SHELXL-2013 (Sheldrick, 2013)'
_computing_structure_solution 'SHELXS-97 (Sheldrick, 2008'
_diffrn_ambient_temperature 100(2)
_diffrn_measured_fraction_theta_full 0.999
_diffrn_measured_fraction_theta_max 0.756
_diffrn_measurement_device_type 'Bruker D8 Venture'
_diffrn_measurement_method '\f and \w scans'
_diffrn_radiation_type MoK\a
_diffrn_radiation_wavelength 0.71073
_diffrn_reflns_av_R_equivalents 0.0484
_diffrn_reflns_av_unetI/netI 0.0404
_diffrn_reflns_Laue_measured_fraction_full 0.999
_diffrn_reflns_Laue_measured_fraction_max 0.756
_diffrn_reflns_limit_h_max 18
_diffrn_reflns_limit_h_min -17
_diffrn_reflns_limit_k_max 18
_diffrn_reflns_limit_k_min -19
_diffrn_reflns_limit_l_max 31
_diffrn_reflns_limit_l_min -31
_diffrn_reflns_number 110784
_diffrn_reflns_point_group_measured_fraction_full 0.999
_diffrn_reflns_point_group_measured_fraction_max 0.756
_diffrn_reflns_theta_full 25.242
_diffrn_reflns_theta_max 34.171
_diffrn_reflns_theta_min 2.257
_exptl_absorpt_coefficient_mu 0.377
_exptl_absorpt_correction_T_max 0.934
_exptl_absorpt_correction_T_min 0.897
_exptl_absorpt_correction_type multi-scan
_exptl_absorpt_process_details 'Bruker APEX2'
_exptl_crystal_colour pink
_exptl_crystal_density_diffrn 1.268
_exptl_crystal_description rod
_exptl_crystal_F_000 1248
_exptl_crystal_size_max 0.420
_exptl_crystal_size_mid 0.240
_exptl_crystal_size_min 0.180
_refine_diff_density_max 1.107
_refine_diff_density_min -0.524
_refine_diff_density_rms 0.070
_refine_ls_extinction_method none
_refine_ls_goodness_of_fit_ref 0.996
_refine_ls_hydrogen_treatment constr
_refine_ls_matrix_type full
_refine_ls_number_parameters 733
_refine_ls_number_reflns 19392
_refine_ls_number_restraints 0
_refine_ls_restrained_S_all 0.996
_refine_ls_R_factor_all 0.0640
_refine_ls_R_factor_gt 0.0447
_refine_ls_shift/su_max 0.001
_refine_ls_shift/su_mean 0.000
_refine_ls_structure_factor_coef Fsqd
_refine_ls_weighting_details 'w=1/[\s^2^(Fo^2^)+(0.0502P)^2^+2.7906P] where P=(Fo^2^+2Fc^2^)/3'
_refine_ls_weighting_scheme calc
_refine_ls_wR_factor_gt 0.1075
_refine_ls_wR_factor_ref 0.1159
_reflns_Friedel_coverage 0.000
_reflns_number_gt 15411
_reflns_number_total 19392
_reflns_threshold_expression 'I > 2\s(I)'
_cod_data_source_file c7cc04670g2.cif
_cod_data_source_block all
_cod_database_code 7120340
_shelx_space_group_comment
;
The symmetry employed for this shelxl refinement is uniquely defined
by the following loop, which should always be used as a source of
symmetry information in preference to the above space-group names.
They are only intended as comments.
;
_shelx_estimated_absorpt_t_min 0.858
_shelx_estimated_absorpt_t_max 0.935
_shelxl_version_number 2013-4

loop_
_space_group_symop_operation_xyz
'x, y, z'
'-x, -y, -z'

loop_
_atom_site_label
_atom_site_type_symbol
_atom_site_fract_x
_atom_site_fract_y
_atom_site_fract_z
_atom_site_U_iso_or_equiv
_atom_site_adp_type
_atom_site_occupancy
_atom_site_site_symmetry_order
_atom_site_calc_flag
_atom_site_refinement_flags_posn
_atom_site_refinement_flags_adp
_atom_site_refinement_flags_occupancy
Fe1 Fe 1.0000 0.5000 0.0000 0.01219(6) Uani 1 2 d S . P
Li1 Li 1.1556(3) 0.6012(2) -0.03431(14) 0.0211(5) Uani 1 1 d . . .
Si1 Si 0.91838(4) 0.74485(3) 0.06406(2) 0.01434(8) Uani 1 1 d . . .
Si2 Si 0.83901(4) 0.57295(3) 0.13344(2) 0.01298(8) Uani 1 1 d . . .
O1 O 1.00724(10) 0.64411(10) 0.01869(5) 0.0197(2) Uani 1 1 d . . .
O2 O 0.85069(10) 0.69652(9) 0.12313(5) 0.0161(2) Uani 1 1 d . . .
O3 O 0.87577(10) 0.50846(9) 0.06958(5) 0.0158(2) Uani 1 1 d . . .
O4 O 1.30054(12) 0.51673(12) 0.01122(7) 0.0319(3) Uani 1 1 d . . .
O5 O 1.19081(12) 0.71684(12) -0.08972(7) 0.0324(3) Uani 1 1 d . . .
C1 C 0.79724(14) 0.86542(14) 0.02137(8) 0.0193(3) Uani 1 1 d . . .
C2 C 0.77535(18) 0.85152(18) -0.03725(9) 0.0299(4) Uani 1 1 d . . .
H2 H 0.8269 0.7818 -0.0579 0.036 Uiso 1 1 calc R U .
C3 C 0.6783(2) 0.9392(2) -0.06596(11) 0.0437(6) Uani 1 1 d . . .
H3 H 0.6645 0.9286 -0.1059 0.052 Uiso 1 1 calc R U .
C4 C 0.60278(19) 1.0404(2) -0.03656(12) 0.0457(6) Uani 1 1 d . . .
H4 H 0.5364 1.0992 -0.0560 0.055 Uiso 1 1 calc R U .
C5 C 0.62300(18) 1.05674(18) 0.02069(11) 0.0386(5) Uani 1 1 d . . .
H5 H 0.5711 1.1271 0.0407 0.046 Uiso 1 1 calc R U .
C6 C 0.71931(16) 0.97059(15) 0.04959(9) 0.0266(4) Uani 1 1 d . . .
H6 H 0.7327 0.9831 0.0892 0.032 Uiso 1 1 calc R U .
C7 C 1.00130(13) 0.80648(13) 0.09895(7) 0.0169(3) Uani 1 1 d . . .
C8 C 1.05309(15) 0.87112(14) 0.06063(8) 0.0210(3) Uani 1 1 d . . .
H8 H 1.0403 0.8879 0.0178 0.025 Uiso 1 1 calc R U .
C9 C 1.12271(15) 0.91134(15) 0.08381(9) 0.0251(3) Uani 1 1 d . . .
H9 H 1.1565 0.9554 0.0570 0.030 Uiso 1 1 calc R U .
C10 C 1.14249(16) 0.88670(16) 0.14626(9) 0.0278(4) Uani 1 1 d . . .
H10 H 1.1897 0.9143 0.1624 0.033 Uiso 1 1 calc R U .
C11 C 1.09320(16) 0.82142(17) 0.18549(9) 0.0272(4) Uani 1 1 d . . .
H11 H 1.1075 0.8037 0.2281 0.033 Uiso 1 1 calc R U .
C12 C 1.02292(15) 0.78236(15) 0.16178(8) 0.0222(3) Uani 1 1 d . . .
H12 H 0.9890 0.7386 0.1887 0.027 Uiso 1 1 calc R U .
C13 C 0.68084(14) 0.60991(14) 0.16337(7) 0.0177(3) Uani 1 1 d . . .
C14 C 0.58865(17) 0.7186(2) 0.14860(11) 0.0440(6) Uani 1 1 d . . .
H14 H 0.6067 0.7785 0.1268 0.053 Uiso 1 1 calc R U .
C15 C 0.47017(19) 0.7412(3) 0.16524(14) 0.0650(10) Uani 1 1 d . . .
H15 H 0.4081 0.8166 0.1552 0.078 Uiso 1 1 calc R U .
C16 C 0.44203(17) 0.6544(2) 0.19649(11) 0.0414(5) Uani 1 1 d . . .
H16 H 0.3610 0.6687 0.2057 0.050 Uiso 1 1 calc R U .
C17 C 0.53174(17) 0.54774(17) 0.21403(10) 0.0313(4) Uani 1 1 d . . .
H17 H 0.5132 0.4892 0.2373 0.038 Uiso 1 1 calc R U .
C18 C 0.65023(16) 0.52601(15) 0.19746(9) 0.0271(4) Uani 1 1 d . . .
H18 H 0.7119 0.4520 0.2097 0.033 Uiso 1 1 calc R U .
C19 C 0.93775(13) 0.47856(14) 0.19417(7) 0.0172(3) Uani 1 1 d . . .
C20 C 0.92556(17) 0.51940(15) 0.25274(8) 0.0246(3) Uani 1 1 d . . .
H20 H 0.8658 0.5963 0.2618 0.030 Uiso 1 1 calc R U .
C21 C 0.99934(19) 0.44959(17) 0.29827(9) 0.0294(4) Uani 1 1 d . . .
H21 H 0.9899 0.4793 0.3377 0.035 Uiso 1 1 calc R U .
C22 C 1.08607(17) 0.33729(18) 0.28598(9) 0.0316(4) Uani 1 1 d . . .
H22 H 1.1357 0.2891 0.3170 0.038 Uiso 1 1 calc R U .
C23 C 1.09998(19) 0.29570(19) 0.22830(10) 0.0399(5) Uani 1 1 d . . .
H23 H 1.1600 0.2188 0.2195 0.048 Uiso 1 1 calc R U .
C24 C 1.02649(17) 0.36586(17) 0.18285(9) 0.0313(4) Uani 1 1 d . . .
H24 H 1.0373 0.3359 0.1433 0.038 Uiso 1 1 calc R U .
C25 C 1.3555(2) 0.39056(17) 0.02141(11) 0.0382(5) Uani 1 1 d . . .
H25A H 1.4423 0.3567 0.0079 0.046 Uiso 1 1 calc R U .
H25B H 1.3198 0.3564 -0.0022 0.046 Uiso 1 1 calc R U .
C26 C 1.3325(3) 0.3658(2) 0.09090(13) 0.0538(6) Uani 1 1 d . . .
H26A H 1.4050 0.3017 0.1072 0.065 Uiso 1 1 calc R U .
H26B H 1.2668 0.3431 0.1002 0.065 Uiso 1 1 calc R U .
C27 C 1.2985(3) 0.4803(2) 0.11969(12) 0.0500(6) Uani 1 1 d . . .
H27A H 1.2144 0.5145 0.1389 0.060 Uiso 1 1 calc R U .
H27B H 1.3507 0.4678 0.1520 0.060 Uiso 1 1 calc R U .
C28 C 1.3157(2) 0.55912(18) 0.06538(11) 0.0385(5) Uani 1 1 d . . .
H28A H 1.2559 0.6419 0.0706 0.046 Uiso 1 1 calc R U .
H28B H 1.3965 0.5541 0.0619 0.046 Uiso 1 1 calc R U .
C29 C 1.1147(2) 0.7973(2) -0.13612(13) 0.0481(6) Uani 1 1 d . . .
H29A H 1.0347 0.8483 -0.1156 0.058 Uiso 1 1 calc R U .
H29B H 1.1054 0.7527 -0.1670 0.058 Uiso 1 1 calc R U .
C30 C 1.1743(2) 0.8698(2) -0.16775(14) 0.0524(6) Uani 1 1 d . . .
H30A H 1.1488 0.9418 -0.1457 0.063 Uiso 1 1 calc R U .
H30B H 1.1577 0.8920 -0.2118 0.063 Uiso 1 1 calc R U .
C31 C 1.3065(2) 0.7855(2) -0.16315(13) 0.0517(7) Uani 1 1 d . . .
H31A H 1.3403 0.7321 -0.1978 0.062 Uiso 1 1 calc R U .
H31B H 1.3537 0.8291 -0.1639 0.062 Uiso 1 1 calc R U .
C32 C 1.3043(2) 0.7181(2) -0.10076(13) 0.0490(6) Uani 1 1 d . . .
H32A H 1.3697 0.6369 -0.1020 0.059 Uiso 1 1 calc R U .
H32B H 1.3140 0.7572 -0.0672 0.059 Uiso 1 1 calc R U .
Fe2 Fe 0.5000 0.0000 0.5000 0.01187(6) Uani 1 2 d S . P
Li2 Li 0.6008(2) 0.1520(2) 0.48434(13) 0.0184(5) Uani 1 1 d . . .
Si3 Si 0.42470(4) 0.18094(3) 0.37815(2) 0.01295(8) Uani 1 1 d . . .
Si4 Si 0.24676(4) 0.10162(3) 0.44233(2) 0.01328(8) Uani 1 1 d . . .
O6 O 0.48766(9) 0.13837(9) 0.44122(5) 0.0152(2) Uani 1 1 d . . .
O7 O 0.29961(9) 0.16857(9) 0.38525(5) 0.0157(2) Uani 1 1 d . . .
O8 O 0.34876(10) 0.00606(9) 0.48253(5) 0.0170(2) Uani 1 1 d . . .
O9 O 0.70596(11) 0.21282(11) 0.43531(6) 0.0251(3) Uani 1 1 d . . .
O10 O 0.51225(11) 0.25931(11) 0.55393(6) 0.0243(2) Uani 1 1 d . . .
C33 C 0.52235(14) 0.08460(13) 0.31344(7) 0.0184(3) Uani 1 1 d . . .
C34 C 0.64194(16) 0.00881(15) 0.31973(8) 0.0248(3) Uani 1 1 d . . .
H34 H 0.6748 0.0110 0.3556 0.030 Uiso 1 1 calc R U .
C35 C 0.71462(18) -0.07016(16) 0.27466(9) 0.0323(4) Uani 1 1 d . . .
H35 H 0.7961 -0.1203 0.2799 0.039 Uiso 1 1 calc R U .
C36 C 0.6684(2) -0.07558(17) 0.22249(9) 0.0352(5) Uani 1 1 d . . .
H36 H 0.7171 -0.1307 0.1923 0.042 Uiso 1 1 calc R U .
C37 C 0.5503(2) 0.0002(2) 0.21460(10) 0.0386(5) Uani 1 1 d . . .
H37 H 0.5183 -0.0021 0.1784 0.046 Uiso 1 1 calc R U .
C38 C 0.47810(17) 0.07961(18) 0.25945(9) 0.0298(4) Uani 1 1 d . . .
H38 H 0.3974 0.1313 0.2532 0.036 Uiso 1 1 calc R U .
C39 C 0.38334(13) 0.34086(13) 0.35755(7) 0.0162(3) Uani 1 1 d . . .
C40 C 0.41260(16) 0.40409(14) 0.39413(8) 0.0225(3) Uani 1 1 d . . .
H40 H 0.4604 0.3633 0.4271 0.027 Uiso 1 1 calc R U .
C41 C 0.37364(17) 0.52483(15) 0.38352(9) 0.0263(4) Uani 1 1 d . . .
H41 H 0.3952 0.5653 0.4088 0.032 Uiso 1 1 calc R U .
C42 C 0.30311(16) 0.58565(14) 0.33578(8) 0.0252(3) Uani 1 1 d . . .
H42 H 0.2744 0.6683 0.3290 0.030 Uiso 1 1 calc R U .
C43 C 0.27478(16) 0.52526(15) 0.29801(8) 0.0246(3) Uani 1 1 d . . .
H43 H 0.2280 0.5665 0.2647 0.030 Uiso 1 1 calc R U .
C44 C 0.31466(15) 0.40457(14) 0.30865(8) 0.0208(3) Uani 1 1 d . . .
H44 H 0.2949 0.3644 0.2822 0.025 Uiso 1 1 calc R U .
C45 C 0.17675(13) 0.02986(13) 0.40442(7) 0.0163(3) Uani 1 1 d . . .
C46 C 0.17742(19) 0.03363(17) 0.34001(8) 0.0289(4) Uani 1 1 d . . .
H46 H 0.2133 0.0761 0.3134 0.035 Uiso 1 1 calc R U .
C47 C 0.1267(2) -0.02333(19) 0.31358(10) 0.0368(5) Uani 1 1 d . . .
H47 H 0.1270 -0.0182 0.2695 0.044 Uiso 1 1 calc R U .
C48 C 0.07577(18) -0.08774(17) 0.35172(9) 0.0298(4) Uani 1 1 d . . .
H48 H 0.0410 -0.1265 0.3339 0.036 Uiso 1 1 calc R U .
C49 C 0.07610(17) -0.09490(17) 0.41561(9) 0.0285(4) Uani 1 1 d . . .
H49 H 0.0428 -0.1399 0.4419 0.034 Uiso 1 1 calc R U .
C50 C 0.12535(16) -0.03610(16) 0.44164(8) 0.0241(3) Uani 1 1 d . . .
H50 H 0.1240 -0.0409 0.4858 0.029 Uiso 1 1 calc R U .
C51 C 0.12909(14) 0.21758(13) 0.49301(7) 0.0165(3) Uani 1 1 d . . .
C52 C 0.02694(15) 0.30672(15) 0.46860(8) 0.0221(3) Uani 1 1 d . . .
H52 H 0.0166 0.3066 0.4262 0.027 Uiso 1 1 calc R U .
C53 C -0.05962(16) 0.39546(16) 0.50512(9) 0.0273(4) Uani 1 1 d . . .
H53 H -0.1279 0.4551 0.4875 0.033 Uiso 1 1 calc R U .
C54 C -0.04655(17) 0.39695(16) 0.56699(9) 0.0282(4) Uani 1 1 d . . .
H54 H -0.1054 0.4577 0.5918 0.034 Uiso 1 1 calc R U .
C55 C 0.05306(18) 0.30911(17) 0.59249(9) 0.0282(4) Uani 1 1 d . . .
H55 H 0.0621 0.3091 0.6351 0.034 Uiso 1 1 calc R U .
C56 C 0.14005(16) 0.22069(15) 0.55570(8) 0.0226(3) Uani 1 1 d . . .
H56 H 0.2081 0.1614 0.5736 0.027 Uiso 1 1 calc R U .
C57 C 0.7637(2) 0.1782(2) 0.37297(11) 0.0424(5) Uani 1 1 d . . .
H57A H 0.7035 0.1971 0.3441 0.051 Uiso 1 1 calc R U .
H57B H 0.8173 0.0927 0.3737 0.051 Uiso 1 1 calc R U .
C58 C 0.8335(3) 0.2461(2) 0.35263(13) 0.0519(6) Uani 1 1 d . . .
H58A H 0.8405 0.2615 0.3066 0.062 Uiso 1 1 calc R U .
H58B H 0.9143 0.2043 0.3664 0.062 Uiso 1 1 calc R U .
C59 C 0.7584(2) 0.35887(18) 0.38537(11) 0.0387(5) Uani 1 1 d . . .
H59A H 0.8069 0.3984 0.3909 0.046 Uiso 1 1 calc R U .
H59B H 0.6908 0.4137 0.3620 0.046 Uiso 1 1 calc R U .
C60 C 0.7154(2) 0.31558(18) 0.44746(10) 0.0334(4) Uani 1 1 d . . .
H60A H 0.7728 0.2954 0.4781 0.040 Uiso 1 1 calc R U .
H60B H 0.6368 0.3766 0.4642 0.040 Uiso 1 1 calc R U .
C61 C 0.38416(16) 0.32730(16) 0.55823(9) 0.0267(4) Uani 1 1 d . . .
H61A H 0.3504 0.2980 0.5305 0.032 Uiso 1 1 calc R U .
H61B H 0.3620 0.4111 0.5459 0.032 Uiso 1 1 calc R U .
C62 C 0.33761(18) 0.31300(18) 0.62584(9) 0.0313(4) Uani 1 1 d . . .
H62A H 0.3193 0.2451 0.6329 0.038 Uiso 1 1 calc R U .
H62B H 0.2651 0.3848 0.6388 0.038 Uiso 1 1 calc R U .
C63 C 0.44116(19) 0.29215(18) 0.66052(9) 0.0333(4) Uani 1 1 d . . .
H63A H 0.4427 0.3668 0.6657 0.040 Uiso 1 1 calc R U .
H63B H 0.4379 0.2509 0.7021 0.040 Uiso 1 1 calc R U .
C64 C 0.54683(18) 0.21580(17) 0.61717(9) 0.0299(4) Uani 1 1 d . . .
H64A H 0.6188 0.2232 0.6227 0.036 Uiso 1 1 calc R U .
H64B H 0.5636 0.1323 0.6252 0.036 Uiso 1 1 calc R U .

loop_
_atom_site_aniso_label
_atom_site_aniso_U_11
_atom_site_aniso_U_22
_atom_site_aniso_U_33
_atom_site_aniso_U_23
_atom_site_aniso_U_13
_atom_site_aniso_U_12
Fe1 0.01445(14) 0.01227(12) 0.01080(13) -0.00178(10) 0.00109(10) -0.00732(11)
Li1 0.0207(13) 0.0210(13) 0.0235(14) -0.0035(11) 0.0009(11) -0.0115(11)
Si1 0.01662(19) 0.01282(17) 0.01435(19) -0.00282(14) 0.00132(14) -0.00775(15)
Si2 0.01372(18) 0.01419(17) 0.01074(18) -0.00113(14) 0.00091(13) -0.00665(14)
O1 0.0226(6) 0.0175(5) 0.0216(6) -0.0075(4) 0.0073(4) -0.0125(4)
O2 0.0182(5) 0.0145(5) 0.0154(5) -0.0034(4) 0.0024(4) -0.0078(4)
O3 0.0184(5) 0.0179(5) 0.0131(5) -0.0038(4) 0.0026(4) -0.0106(4)
O4 0.0294(7) 0.0260(6) 0.0400(8) -0.0060(6) -0.0130(6) -0.0086(5)
O5 0.0302(7) 0.0277(6) 0.0417(8) -0.0002(6) 0.0067(6) -0.0190(6)
C1 0.0209(7) 0.0214(7) 0.0194(7) 0.0037(6) -0.0033(6) -0.0137(6)
C2 0.0386(10) 0.0378(10) 0.0252(9) 0.0041(8) -0.0095(7) -0.0270(9)
C3 0.0484(13) 0.0680(16) 0.0355(11) 0.0216(11) -0.0252(10) -0.0436(13)
C4 0.0242(10) 0.0503(13) 0.0597(15) 0.0313(12) -0.0162(10) -0.0195(10)
C5 0.0233(9) 0.0304(9) 0.0511(13) 0.0150(9) -0.0024(8) -0.0077(8)
C6 0.0237(8) 0.0219(8) 0.0286(9) 0.0040(7) -0.0004(7) -0.0078(7)
C7 0.0150(7) 0.0136(6) 0.0205(7) -0.0030(5) -0.0004(5) -0.0052(5)
C8 0.0235(8) 0.0190(7) 0.0224(8) -0.0002(6) -0.0018(6) -0.0117(6)
C9 0.0216(8) 0.0221(7) 0.0346(9) -0.0016(7) -0.0003(7) -0.0133(7)
C10 0.0232(8) 0.0306(9) 0.0355(10) -0.0084(8) -0.0039(7) -0.0154(7)
C11 0.0267(9) 0.0329(9) 0.0241(8) -0.0043(7) -0.0053(7) -0.0139(7)
C12 0.0232(8) 0.0240(7) 0.0214(8) -0.0026(6) -0.0002(6) -0.0129(6)
C13 0.0160(7) 0.0223(7) 0.0148(7) -0.0027(6) 0.0004(5) -0.0088(6)
C14 0.0188(9) 0.0442(12) 0.0513(13) 0.0298(10) -0.0016(8) -0.0082(8)
C15 0.0167(9) 0.0706(17) 0.0763(19) 0.0530(15) -0.0069(10) -0.0073(10)
C16 0.0180(9) 0.0600(14) 0.0387(11) 0.0162(10) -0.0017(8) -0.0167(9)
C17 0.0251(9) 0.0330(9) 0.0380(11) -0.0023(8) 0.0062(7) -0.0180(8)
C18 0.0214(8) 0.0212(7) 0.0369(10) -0.0025(7) 0.0048(7) -0.0104(7)
C19 0.0155(7) 0.0205(7) 0.0157(7) 0.0021(6) -0.0012(5) -0.0093(6)
C20 0.0338(9) 0.0222(7) 0.0199(8) 0.0003(6) -0.0061(7) -0.0137(7)
C21 0.0439(11) 0.0329(9) 0.0206(8) 0.0061(7) -0.0140(7) -0.0239(8)
C22 0.0247(9) 0.0405(10) 0.0281(9) 0.0127(8) -0.0117(7) -0.0146(8)
C23 0.0276(10) 0.0373(10) 0.0302(10) 0.0039(8) -0.0038(8) 0.0049(8)
C24 0.0293(9) 0.0299(9) 0.0181(8) -0.0012(7) -0.0019(7) 0.0003(7)
C25 0.0379(11) 0.0264(9) 0.0443(12) -0.0092(8) -0.0144(9) -0.0045(8)
C26 0.0720(18) 0.0382(12) 0.0500(15) -0.0050(11) -0.0018(13) -0.0247(12)
C27 0.0588(16) 0.0461(13) 0.0401(13) -0.0117(10) -0.0070(11) -0.0168(12)
C28 0.0381(11) 0.0296(9) 0.0496(13) -0.0098(9) -0.0188(9) -0.0106(8)
C29 0.0424(13) 0.0343(11) 0.0585(15) 0.0086(10) 0.0027(11) -0.0150(10)
C30 0.0555(15) 0.0428(13) 0.0554(15) 0.0053(11) 0.0080(12) -0.0259(12)
C31 0.0540(15) 0.0386(12) 0.0640(17) -0.0056(11) 0.0237(12) -0.0309(11)
C32 0.0412(13) 0.0581(15) 0.0613(16) 0.0045(12) 0.0008(11) -0.0380(12)
Fe2 0.01300(13) 0.01107(12) 0.01228(13) 0.00140(10) -0.00332(10) -0.00602(10)
Li2 0.0213(13) 0.0166(12) 0.0200(13) 0.0001(10) -0.0045(10) -0.0104(10)
Si3 0.01358(18) 0.01279(17) 0.01183(18) 0.00139(14) -0.00192(14) -0.00578(14)
Si4 0.01335(18) 0.01340(17) 0.01416(18) 0.00105(14) -0.00337(14) -0.00685(14)
O6 0.0173(5) 0.0153(5) 0.0152(5) 0.0030(4) -0.0048(4) -0.0091(4)
O7 0.0149(5) 0.0169(5) 0.0153(5) 0.0023(4) -0.0032(4) -0.0075(4)
O8 0.0166(5) 0.0154(5) 0.0209(5) 0.0049(4) -0.0071(4) -0.0089(4)
O9 0.0275(6) 0.0249(6) 0.0288(6) -0.0008(5) 0.0002(5) -0.0180(5)
O10 0.0246(6) 0.0256(6) 0.0213(6) -0.0066(5) 0.0012(5) -0.0100(5)
C33 0.0204(7) 0.0171(6) 0.0162(7) -0.0003(5) 0.0022(6) -0.0088(6)
C34 0.0232(8) 0.0216(7) 0.0244(8) -0.0012(6) 0.0004(6) -0.0068(6)
C35 0.0278(9) 0.0225(8) 0.0332(10) -0.0023(7) 0.0077(7) -0.0034(7)
C36 0.0442(12) 0.0252(8) 0.0266(9) -0.0090(7) 0.0140(8) -0.0112(8)
C37 0.0454(12) 0.0456(12) 0.0224(9) -0.0138(8) 0.0020(8) -0.0173(10)
C38 0.0271(9) 0.0356(9) 0.0217(8) -0.0081(7) -0.0012(7) -0.0088(8)
C39 0.0157(7) 0.0159(6) 0.0161(7) 0.0016(5) -0.0004(5) -0.0073(5)
C40 0.0289(9) 0.0196(7) 0.0189(8) 0.0015(6) -0.0058(6) -0.0106(6)
C41 0.0370(10) 0.0201(7) 0.0241(8) -0.0024(6) -0.0022(7) -0.0149(7)
C42 0.0279(9) 0.0155(7) 0.0268(9) 0.0020(6) 0.0028(7) -0.0079(6)
C43 0.0239(8) 0.0202(7) 0.0257(8) 0.0068(6) -0.0049(6) -0.0079(6)
C44 0.0227(8) 0.0212(7) 0.0204(8) 0.0033(6) -0.0053(6) -0.0119(6)
C45 0.0144(7) 0.0156(6) 0.0193(7) -0.0018(5) -0.0040(5) -0.0063(5)
C46 0.0463(11) 0.0306(9) 0.0202(8) 0.0014(7) -0.0058(7) -0.0263(8)
C47 0.0597(14) 0.0432(11) 0.0234(9) -0.0037(8) -0.0096(9) -0.0346(11)
C48 0.0348(10) 0.0325(9) 0.0327(10) -0.0104(8) -0.0037(8) -0.0220(8)
C49 0.0296(9) 0.0355(9) 0.0306(9) -0.0047(8) 0.0012(7) -0.0240(8)
C50 0.0254(8) 0.0337(9) 0.0205(8) -0.0026(7) -0.0002(6) -0.0201(7)
C51 0.0177(7) 0.0183(6) 0.0173(7) -0.0010(5) -0.0003(5) -0.0119(6)
C52 0.0196(8) 0.0235(7) 0.0205(8) -0.0019(6) -0.0012(6) -0.0075(6)
C53 0.0201(8) 0.0249(8) 0.0329(10) -0.0051(7) 0.0008(7) -0.0071(7)
C54 0.0263(9) 0.0289(8) 0.0331(10) -0.0150(7) 0.0097(7) -0.0165(7)
C55 0.0365(10) 0.0357(9) 0.0207(8) -0.0112(7) 0.0026(7) -0.0228(8)
C56 0.0259(8) 0.0267(8) 0.0199(8) -0.0030(6) -0.0041(6) -0.0151(7)
C57 0.0448(13) 0.0414(11) 0.0456(13) -0.0151(10) 0.0142(10) -0.0262(10)
C58 0.0568(15) 0.0502(14) 0.0509(15) -0.0121(11) 0.0197(12) -0.0317(12)
C59 0.0424(12) 0.0310(10) 0.0458(12) 0.0035(9) 0.0009(9) -0.0225(9)
C60 0.0429(11) 0.0356(10) 0.0348(10) -0.0056(8) 0.0001(8) -0.0293(9)
C61 0.0245(9) 0.0238(8) 0.0255(9) -0.0036(7) -0.0020(7) -0.0052(7)
C62 0.0295(9) 0.0322(9) 0.0313(10) -0.0037(8) 0.0045(7) -0.0152(8)
C63 0.0416(11) 0.0322(9) 0.0244(9) -0.0037(7) -0.0022(8) -0.0152(8)
C64 0.0319(10) 0.0318(9) 0.0234(9) -0.0059(7) -0.0071(7) -0.0101(8)

loop_
_atom_type_symbol
_atom_type_description
_atom_type_scat_dispersion_real
_atom_type_scat_dispersion_imag
_atom_type_scat_source
C C 0.0033 0.0016 'International Tables Vol C Tables 4.2.6.8 and 6.1.1.4'
H H 0.0000 0.0000 'International Tables Vol C Tables 4.2.6.8 and 6.1.1.4'
Fe Fe 0.3463 0.8444 'International Tables Vol C Tables 4.2.6.8 and 6.1.1.4'
Li Li -0.0003 0.0001 'International Tables Vol C Tables 4.2.6.8 and 6.1.1.4'
O O 0.0106 0.0060 'International Tables Vol C Tables 4.2.6.8 and 6.1.1.4'
Si Si 0.0817 0.0704 'International Tables Vol C Tables 4.2.6.8 and 6.1.1.4'

loop_
_geom_angle_atom_site_label_1
_geom_angle_atom_site_label_2
_geom_angle_atom_site_label_3
_geom_angle
_geom_angle_site_symmetry_1
_geom_angle_site_symmetry_3
O3 Fe1 O3 180.0 2_765 .
O3 Fe1 O1 84.38(4) 2_765 .
O3 Fe1 O1 95.62(4) . .
O3 Fe1 O1 95.62(4) 2_765 2_765
O3 Fe1 O1 84.38(4) . 2_765
O1 Fe1 O1 180.0 . 2_765
O3 Fe1 Li1 137.06(7) 2_765 2_765
O3 Fe1 Li1 42.94(7) . 2_765
O1 Fe1 Li1 136.54(7) . 2_765
O1 Fe1 Li1 43.46(7) 2_765 2_765
O3 Fe1 Li1 42.94(7) 2_765 .
O3 Fe1 Li1 137.06(7) . .
O1 Fe1 Li1 43.46(7) . .
O1 Fe1 Li1 136.54(7) 2_765 .
Li1 Fe1 Li1 180.0 2_765 .
O3 Li1 O1 88.30(12) 2_765 .
O3 Li1 O5 119.25(16) 2_765 .
O1 Li1 O5 122.27(16) . .
O3 Li1 O4 110.24(14) 2_765 .
O1 Li1 O4 114.12(16) . .
O5 Li1 O4 102.67(14) . .
O3 Li1 Fe1 45.01(7) 2_765 .
O1 Li1 Fe1 45.45(7) . .
O5 Li1 Fe1 146.46(15) . .
O4 Li1 Fe1 110.67(12) . .
O1 Si1 O2 112.65(6) . .
O1 Si1 C7 110.74(7) . .
O2 Si1 C7 106.27(7) . .
O1 Si1 C1 111.00(7) . .
O2 Si1 C1 106.09(6) . .
C7 Si1 C1 109.87(7) . .
O3 Si2 O2 111.44(6) . .
O3 Si2 C13 110.12(7) . .
O2 Si2 C13 107.51(6) . .
O3 Si2 C19 111.16(7) . .
O2 Si2 C19 107.11(7) . .
C13 Si2 C19 109.37(7) . .
Si1 O1 Li1 139.19(11) . .
Si1 O1 Fe1 129.67(7) . .
Li1 O1 Fe1 91.08(9) . .
Si1 O2 Si2 129.72(7) . .
Si2 O3 Li1 137.84(11) . 2_765
Si2 O3 Fe1 129.56(6) . .
Li1 O3 Fe1 92.05(10) 2_765 .
C28 O4 C25 105.51(15) . .
C28 O4 Li1 123.23(14) . .
C25 O4 Li1 120.73(14) . .
C32 O5 C29 109.10(17) . .
C32 O5 Li1 125.04(16) . .
C29 O5 Li1 124.55(15) . .
C2 C1 C6 117.43(16) . .
C2 C1 Si1 121.78(14) . .
C6 C1 Si1 120.63(13) . .
C1 C2 C3 120.7(2) . .
C1 C2 H2 119.6 . .
C3 C2 H2 119.6 . .
C4 C3 C2 120.3(2) . .
C4 C3 H3 119.9 . .
C2 C3 H3 119.9 . .
C5 C4 C3 120.17(19) . .
C5 C4 H4 119.9 . .
C3 C4 H4 119.9 . .
C4 C5 C6 120.1(2) . .
C4 C5 H5 119.9 . .
C6 C5 H5 119.9 . .
C5 C6 C1 121.27(19) . .
C5 C6 H6 119.4 . .
C1 C6 H6 119.4 . .
C12 C7 C8 117.69(15) . .
C12 C7 Si1 122.30(12) . .
C8 C7 Si1 119.79(12) . .
C9 C8 C7 121.65(16) . .
C9 C8 H8 119.2 . .
C7 C8 H8 119.2 . .
C10 C9 C8 119.60(16) . .
C10 C9 H9 120.2 . .
C8 C9 H9 120.2 . .
C9 C10 C11 120.13(16) . .
C9 C10 H10 119.9 . .
C11 C10 H10 119.9 . .
C12 C11 C10 119.69(17) . .
C12 C11 H11 120.2 . .
C10 C11 H11 120.2 . .
C11 C12 C7 121.24(16) . .
C11 C12 H12 119.4 . .
C7 C12 H12 119.4 . .
C14 C13 C18 117.53(16) . .
C14 C13 Si2 121.20(13) . .
C18 C13 Si2 121.09(12) . .
C13 C14 C15 120.93(19) . .
C13 C14 H14 119.5 . .
C15 C14 H14 119.5 . .
C16 C15 C14 120.4(2) . .
C16 C15 H15 119.8 . .
C14 C15 H15 119.8 . .
C17 C16 C15 119.70(18) . .
C17 C16 H16 120.2 . .
C15 C16 H16 120.2 . .
C16 C17 C18 119.45(18) . .
C16 C17 H17 120.3 . .
C18 C17 H17 120.3 . .
C17 C18 C13 121.87(17) . .
C17 C18 H18 119.1 . .
C13 C18 H18 119.1 . .
C24 C19 C20 117.41(15) . .
C24 C19 Si2 121.53(13) . .
C20 C19 Si2 121.06(12) . .
C21 C20 C19 121.40(17) . .
C21 C20 H20 119.3 . .
C19 C20 H20 119.3 . .
C22 C21 C20 119.95(17) . .
C22 C21 H21 120.0 . .
C20 C21 H21 120.0 . .
C23 C22 C21 119.49(17) . .
C23 C22 H22 120.3 . .
C21 C22 H22 120.3 . .
C22 C23 C24 120.38(19) . .
C22 C23 H23 119.8 . .
C24 C23 H23 119.8 . .
C19 C24 C23 121.35(18) . .
C19 C24 H24 119.3 . .
C23 C24 H24 119.3 . .
O4 C25 C26 105.75(17) . .
O4 C25 H25A 110.6 . .
C26 C25 H25A 110.6 . .
O4 C25 H25B 110.6 . .
C26 C25 H25B 110.6 . .
H25A C25 H25B 108.7 . .
C25 C26 C27 105.1(2) . .
C25 C26 H26A 110.7 . .
C27 C26 H26A 110.7 . .
C25 C26 H26B 110.7 . .
C27 C26 H26B 110.7 . .
H26A C26 H26B 108.8 . .
C28 C27 C26 104.3(2) . .
C28 C27 H27A 110.9 . .
C26 C27 H27A 110.9 . .
C28 C27 H27B 110.9 . .
C26 C27 H27B 110.9 . .
H27A C27 H27B 108.9 . .
O4 C28 C27 105.30(18) . .
O4 C28 H28A 110.7 . .
C27 C28 H28A 110.7 . .
O4 C28 H28B 110.7 . .
C27 C28 H28B 110.7 . .
H28A C28 H28B 108.8 . .
O5 C29 C30 107.0(2) . .
O5 C29 H29A 110.3 . .
C30 C29 H29A 110.3 . .
O5 C29 H29B 110.3 . .
C30 C29 H29B 110.3 . .
H29A C29 H29B 108.6 . .
C29 C30 C31 101.96(19) . .
C29 C30 H30A 111.4 . .
C31 C30 H30A 111.4 . .
C29 C30 H30B 111.4 . .
C31 C30 H30B 111.4 . .
H30A C30 H30B 109.2 . .
C32 C31 C30 103.18(19) . .
C32 C31 H31A 111.1 . .
C30 C31 H31A 111.1 . .
C32 C31 H31B 111.1 . .
C30 C31 H31B 111.1 . .
H31A C31 H31B 109.1 . .
O5 C32 C31 106.4(2) . .
O5 C32 H32A 110.4 . .
C31 C32 H32A 110.4 . .
O5 C32 H32B 110.4 . .
C31 C32 H32B 110.4 . .
H32A C32 H32B 108.6 . .
O8 Fe2 O8 180.00(6) . 2_656
O8 Fe2 O6 95.19(4) . .
O8 Fe2 O6 84.81(4) 2_656 .
O8 Fe2 O6 84.81(4) . 2_656
O8 Fe2 O6 95.19(4) 2_656 2_656
O6 Fe2 O6 180.0 . 2_656
O8 Fe2 Li2 136.27(6) . .
O8 Fe2 Li2 43.73(6) 2_656 .
O6 Fe2 Li2 44.18(6) . .
O6 Fe2 Li2 135.82(6) 2_656 .
O8 Fe2 Li2 43.73(6) . 2_656
O8 Fe2 Li2 136.27(6) 2_656 2_656
O6 Fe2 Li2 135.82(6) . 2_656
O6 Fe2 Li2 44.18(6) 2_656 2_656
Li2 Fe2 Li2 180.00(8) . 2_656
O8 Li2 O6 89.54(12) 2_656 .
O8 Li2 O9 124.73(15) 2_656 .
O6 Li2 O9 117.21(15) . .
O8 Li2 O10 108.62(14) 2_656 .
O6 Li2 O10 108.84(14) . .
O9 Li2 O10 106.54(13) . .
O8 Li2 Fe2 46.09(7) 2_656 .
O6 Li2 Fe2 46.84(7) . .
O9 Li2 Fe2 150.27(14) . .
O10 Li2 Fe2 102.89(11) . .
O6 Si3 O7 112.17(6) . .
O6 Si3 C33 110.49(7) . .
O7 Si3 C33 104.67(7) . .
O6 Si3 C39 110.17(6) . .
O7 Si3 C39 106.44(6) . .
C33 Si3 C39 112.75(7) . .
O8 Si4 O7 112.27(6) . .
O8 Si4 C45 110.56(6) . .
O7 Si4 C45 106.30(6) . .
O8 Si4 C51 110.62(7) . .
O7 Si4 C51 107.36(6) . .
C45 Si4 C51 109.58(7) . .
Si3 O6 Li2 142.46(10) . .
Si3 O6 Fe2 127.08(6) . .
Li2 O6 Fe2 88.98(9) . .
Si4 O7 Si3 128.75(7) . .
Si4 O8 Li2 138.09(11) . 2_656
Si4 O8 Fe2 130.43(6) . .
Li2 O8 Fe2 90.18(9) 2_656 .
C60 O9 C57 108.90(14) . .
C60 O9 Li2 125.81(14) . .
C57 O9 Li2 123.72(14) . .
C61 O10 C64 108.67(13) . .
C61 O10 Li2 120.52(13) . .
C64 O10 Li2 117.84(13) . .
C34 C33 C38 117.25(15) . .
C34 C33 Si3 120.23(13) . .
C38 C33 Si3 122.40(13) . .
C33 C34 C35 121.68(18) . .
C33 C34 H34 119.2 . .
C35 C34 H34 119.2 . .
C36 C35 C34 120.11(18) . .
C36 C35 H35 119.9 . .
C34 C35 H35 119.9 . .
C35 C36 C37 119.34(17) . .
C35 C36 H36 120.3 . .
C37 C36 H36 120.3 . .
C36 C37 C38 120.4(2) . .
C36 C37 H37 119.8 . .
C38 C37 H37 119.8 . .
C37 C38 C33 121.14(18) . .
C37 C38 H38 119.4 . .
C33 C38 H38 119.4 . .
C44 C39 C40 116.87(14) . .
C44 C39 Si3 122.26(12) . .
C40 C39 Si3 120.69(12) . .
C41 C40 C39 121.95(16) . .
C41 C40 H40 119.0 . .
C39 C40 H40 119.0 . .
C42 C41 C40 119.65(17) . .
C42 C41 H41 120.2 . .
C40 C41 H41 120.2 . .
C43 C42 C41 119.74(15) . .
C43 C42 H42 120.1 . .
C41 C42 H42 120.1 . .
C42 C43 C44 120.25(16) . .
C42 C43 H43 119.9 . .
C44 C43 H43 119.9 . .
C43 C44 C39 121.50(16) . .
C43 C44 H44 119.2 . .
C39 C44 H44 119.2 . .
C46 C45 C50 117.11(15) . .
C46 C45 Si4 123.39(12) . .
C50 C45 Si4 119.44(12) . .
C45 C46 C47 121.60(17) . .
C45 C46 H46 119.2 . .
C47 C46 H46 119.2 . .
C48 C47 C46 120.01(18) . .
C48 C47 H47 120.0 . .
C46 C47 H47 120.0 . .
C49 C48 C47 119.55(17) . .
C49 C48 H48 120.2 . .
C47 C48 H48 120.2 . .
C48 C49 C50 119.97(17) . .
C48 C49 H49 120.0 . .
C50 C49 H49 120.0 . .
C49 C50 C45 121.73(16) . .
C49 C50 H50 119.1 . .
C45 C50 H50 119.1 . .
C56 C51 C52 117.31(15) . .
C56 C51 Si4 121.98(12) . .
C52 C51 Si4 120.70(12) . .
C53 C52 C51 121.42(16) . .
C53 C52 H52 119.3 . .
C51 C52 H52 119.3 . .
C54 C53 C52 120.21(17) . .
C54 C53 H53 119.9 . .
C52 C53 H53 119.9 . .
C53 C54 C55 119.54(16) . .
C53 C54 H54 120.2 . .
C55 C54 H54 120.2 . .
C54 C55 C56 120.14(17) . .
C54 C55 H55 119.9 . .
C56 C55 H55 119.9 . .
C55 C56 C51 121.37(16) . .
C55 C56 H56 119.3 . .
C51 C56 H56 119.3 . .
O9 C57 C58 106.14(18) . .
O9 C57 H57A 110.5 . .
C58 C57 H57A 110.5 . .
O9 C57 H57B 110.5 . .
C58 C57 H57B 110.5 . .
H57A C57 H57B 108.7 . .
C57 C58 C59 102.23(19) . .
C57 C58 H58A 111.3 . .
C59 C58 H58A 111.3 . .
C57 C58 H58B 111.3 . .
C59 C58 H58B 111.3 . .
H58A C58 H58B 109.2 . .
C60 C59 C58 102.37(17) . .
C60 C59 H59A 111.3 . .
C58 C59 H59A 111.3 . .
C60 C59 H59B 111.3 . .
C58 C59 H59B 111.3 . .
H59A C59 H59B 109.2 . .
O9 C60 C59 105.84(16) . .
O9 C60 H60A 110.6 . .
C59 C60 H60A 110.6 . .
O9 C60 H60B 110.6 . .
C59 C60 H60B 110.6 . .
H60A C60 H60B 108.7 . .
O10 C61 C62 106.35(15) . .
O10 C61 H61A 110.5 . .
C62 C61 H61A 110.5 . .
O10 C61 H61B 110.5 . .
C62 C61 H61B 110.5 . .
H61A C61 H61B 108.7 . .
C61 C62 C63 102.66(16) . .
C61 C62 H62A 111.2 . .
C63 C62 H62A 111.2 . .
C61 C62 H62B 111.2 . .
C63 C62 H62B 111.2 . .
H62A C62 H62B 109.1 . .
C64 C63 C62 101.59(16) . .
C64 C63 H63A 111.5 . .
C62 C63 H63A 111.5 . .
C64 C63 H63B 111.5 . .
C62 C63 H63B 111.5 . .
H63A C63 H63B 109.3 . .
O10 C64 C63 105.13(15) . .
O10 C64 H64A 110.7 . .
C63 C64 H64A 110.7 . .
O10 C64 H64B 110.7 . .
C63 C64 H64B 110.7 . .
H64A C64 H64B 108.8 . .

loop_
_geom_bond_atom_site_label_1
_geom_bond_atom_site_label_2
_geom_bond_distance
_geom_bond_site_symmetry_2
Fe1 O3 1.9782(10) 2_765
Fe1 O3 1.9782(10) .
Fe1 O1 1.9923(11) .
Fe1 O1 1.9923(11) 2_765
Fe1 Li1 2.795(3) 2_765
Fe1 Li1 2.795(3) .
Li1 O3 1.905(3) 2_765
Li1 O1 1.923(3) .
Li1 O5 1.958(3) .
Li1 O4 2.001(3) .
Si1 O1 1.5973(11) .
Si1 O2 1.6450(11) .
Si1 C7 1.8691(16) .
Si1 C1 1.8733(17) .
Si2 O3 1.6011(11) .
Si2 O2 1.6461(11) .
Si2 C13 1.8637(16) .
Si2 C19 1.8681(16) .
O3 Li1 1.905(3) 2_765
O4 C28 1.433(2) .
O4 C25 1.441(2) .
O5 C32 1.432(2) .
O5 C29 1.461(3) .
C1 C2 1.395(2) .
C1 C6 1.404(2) .
C2 C3 1.400(3) .
C2 H2 0.9500 .
C3 C4 1.375(4) .
C3 H3 0.9500 .
C4 C5 1.369(4) .
C4 H4 0.9500 .
C5 C6 1.390(3) .
C5 H5 0.9500 .
C6 H6 0.9500 .
C7 C12 1.401(2) .
C7 C8 1.402(2) .
C8 C9 1.391(2) .
C8 H8 0.9500 .
C9 C10 1.387(3) .
C9 H9 0.9500 .
C10 C11 1.397(3) .
C10 H10 0.9500 .
C11 C12 1.394(2) .
C11 H11 0.9500 .
C12 H12 0.9500 .
C13 C14 1.386(2) .
C13 C18 1.396(2) .
C14 C15 1.390(3) .
C14 H14 0.9500 .
C15 C16 1.389(3) .
C15 H15 0.9500 .
C16 C17 1.372(3) .
C16 H16 0.9500 .
C17 C18 1.393(2) .
C17 H17 0.9500 .
C18 H18 0.9500 .
C19 C24 1.388(2) .
C19 C20 1.397(2) .
C20 C21 1.396(2) .
C20 H20 0.9500 .
C21 C22 1.381(3) .
C21 H21 0.9500 .
C22 C23 1.379(3) .
C22 H22 0.9500 .
C23 C24 1.394(3) .
C23 H23 0.9500 .
C24 H24 0.9500 .
C25 C26 1.511(3) .
C25 H25A 0.9900 .
C25 H25B 0.9900 .
C26 C27 1.519(3) .
C26 H26A 0.9900 .
C26 H26B 0.9900 .
C27 C28 1.509(4) .
C27 H27A 0.9900 .
C27 H27B 0.9900 .
C28 H28A 0.9900 .
C28 H28B 0.9900 .
C29 C30 1.494(3) .
C29 H29A 0.9900 .
C29 H29B 0.9900 .
C30 C31 1.534(4) .
C30 H30A 0.9900 .
C30 H30B 0.9900 .
C31 C32 1.513(4) .
C31 H31A 0.9900 .
C31 H31B 0.9900 .
C32 H32A 0.9900 .
C32 H32B 0.9900 .
Fe2 O8 1.9828(11) .
Fe2 O8 1.9828(11) 2_656
Fe2 O6 2.0080(10) .
Fe2 O6 2.0080(10) 2_656
Fe2 Li2 2.752(3) .
Fe2 Li2 2.752(3) 2_656
Li2 O8 1.903(3) 2_656
Li2 O6 1.919(3) .
Li2 O9 1.956(3) .
Li2 O10 2.005(3) .
Si3 O6 1.6012(11) .
Si3 O7 1.6511(11) .
Si3 C33 1.8783(16) .
Si3 C39 1.8814(15) .
Si4 O8 1.6008(11) .
Si4 O7 1.6488(11) .
Si4 C45 1.8731(16) .
Si4 C51 1.8750(16) .
O8 Li2 1.903(3) 2_656
O9 C60 1.440(2) .
O9 C57 1.452(3) .
O10 C61 1.443(2) .
O10 C64 1.468(2) .
C33 C34 1.394(2) .
C33 C38 1.399(2) .
C34 C35 1.395(2) .
C34 H34 0.9500 .
C35 C36 1.379(3) .
C35 H35 0.9500 .
C36 C37 1.386(3) .
C36 H36 0.9500 .
C37 C38 1.394(3) .
C37 H37 0.9500 .
C38 H38 0.9500 .
C39 C44 1.403(2) .
C39 C40 1.404(2) .
C40 C41 1.393(2) .
C40 H40 0.9500 .
C41 C42 1.388(3) .
C41 H41 0.9500 .
C42 C43 1.387(3) .
C42 H42 0.9500 .
C43 C44 1.391(2) .
C43 H43 0.9500 .
C44 H44 0.9500 .
C45 C46 1.392(2) .
C45 C50 1.401(2) .
C46 C47 1.394(3) .
C46 H46 0.9500 .
C47 C48 1.392(3) .
C47 H47 0.9500 .
C48 C49 1.379(3) .
C48 H48 0.9500 .
C49 C50 1.394(2) .
C49 H49 0.9500 .
C50 H50 0.9500 .
C51 C56 1.398(2) .
C51 C52 1.403(2) .
C52 C53 1.393(2) .
C52 H52 0.9500 .
C53 C54 1.383(3) .
C53 H53 0.9500 .
C54 C55 1.388(3) .
C54 H54 0.9500 .
C55 C56 1.396(2) .
C55 H55 0.9500 .
C56 H56 0.9500 .
C57 C58 1.494(3) .
C57 H57A 0.9900 .
C57 H57B 0.9900 .
C58 C59 1.514(3) .
C58 H58A 0.9900 .
C58 H58B 0.9900 .
C59 C60 1.509(3) .
C59 H59A 0.9900 .
C59 H59B 0.9900 .
C60 H60A 0.9900 .
C60 H60B 0.9900 .
C61 C62 1.514(3) .
C61 H61A 0.9900 .
C61 H61B 0.9900 .
C62 C63 1.519(3) .
C62 H62A 0.9900 .
C62 H62B 0.9900 .
C63 C64 1.508(3) .
C63 H63A 0.9900 .
C63 H63B 0.9900 .
C64 H64A 0.9900 .
C64 H64B 0.9900 .

loop_
_geom_torsion_atom_site_label_1
_geom_torsion_atom_site_label_2
_geom_torsion_atom_site_label_3
_geom_torsion_atom_site_label_4
_geom_torsion
_geom_torsion_site_symmetry_4
O2 Si1 O1 Li1 -147.67(17) .
C7 Si1 O1 Li1 -28.80(19) .
C1 Si1 O1 Li1 93.52(18) .
O2 Si1 O1 Fe1 28.94(11) .
C7 Si1 O1 Fe1 147.80(9) .
C1 Si1 O1 Fe1 -89.87(10) .
O1 Si1 O2 Si2 -14.60(12) .
C7 Si1 O2 Si2 -136.04(9) .
C1 Si1 O2 Si2 107.04(10) .
O3 Si2 O2 Si1 -14.38(11) .
C13 Si2 O2 Si1 -135.15(9) .
C19 Si2 O2 Si1 107.40(10) .
O2 Si2 O3 Li1 -155.81(16) 2_765
C13 Si2 O3 Li1 -36.59(18) 2_765
C19 Si2 O3 Li1 84.79(17) 2_765
O2 Si2 O3 Fe1 35.31(10) .
C13 Si2 O3 Fe1 154.54(8) .
C19 Si2 O3 Fe1 -84.09(9) .
O1 Si1 C1 C2 13.84(16) .
O2 Si1 C1 C2 -108.85(14) .
C7 Si1 C1 C2 136.67(14) .
O1 Si1 C1 C6 -170.83(13) .
O2 Si1 C1 C6 66.48(14) .
C7 Si1 C1 C6 -48.00(15) .
C6 C1 C2 C3 -0.7(3) .
Si1 C1 C2 C3 174.73(14) .
C1 C2 C3 C4 -0.1(3) .
C2 C3 C4 C5 0.8(3) .
C3 C4 C5 C6 -0.6(3) .
C4 C5 C6 C1 -0.3(3) .
C2 C1 C6 C5 1.0(3) .
Si1 C1 C6 C5 -174.56(14) .
O1 Si1 C7 C12 -107.18(14) .
O2 Si1 C7 C12 15.47(15) .
C1 Si1 C7 C12 129.83(13) .
O1 Si1 C7 C8 67.27(14) .
O2 Si1 C7 C8 -170.07(12) .
C1 Si1 C7 C8 -55.71(14) .
C12 C7 C8 C9 -0.6(2) .
Si1 C7 C8 C9 -175.33(13) .
C7 C8 C9 C10 0.4(3) .
C8 C9 C10 C11 0.3(3) .
C9 C10 C11 C12 -0.8(3) .
C10 C11 C12 C7 0.5(3) .
C8 C7 C12 C11 0.2(2) .
Si1 C7 C12 C11 174.72(13) .
O3 Si2 C13 C14 -93.19(18) .
O2 Si2 C13 C14 28.40(19) .
C19 Si2 C13 C14 144.37(18) .
O3 Si2 C13 C18 81.84(15) .
O2 Si2 C13 C18 -156.57(14) .
C19 Si2 C13 C18 -40.60(16) .
C18 C13 C14 C15 -2.3(4) .
Si2 C13 C14 C15 172.9(2) .
C13 C14 C15 C16 -0.7(5) .
C14 C15 C16 C17 3.6(5) .
C15 C16 C17 C18 -3.2(4) .
C16 C17 C18 C13 0.1(3) .
C14 C13 C18 C17 2.7(3) .
Si2 C13 C18 C17 -172.50(15) .
O3 Si2 C19 C24 -2.53(17) .
O2 Si2 C19 C24 -124.48(15) .
C13 Si2 C19 C24 119.29(15) .
O3 Si2 C19 C20 176.94(13) .
O2 Si2 C19 C20 54.98(15) .
C13 Si2 C19 C20 -61.25(15) .
C24 C19 C20 C21 -0.2(3) .
Si2 C19 C20 C21 -179.72(14) .
C19 C20 C21 C22 -0.5(3) .
C20 C21 C22 C23 0.9(3) .
C21 C22 C23 C24 -0.6(3) .
C20 C19 C24 C23 0.5(3) .
Si2 C19 C24 C23 -179.99(17) .
C22 C23 C24 C19 -0.1(3) .
C28 O4 C25 C26 34.8(2) .
Li1 O4 C25 C26 -111.0(2) .
O4 C25 C26 C27 -17.4(3) .
C25 C26 C27 C28 -5.2(3) .
C25 O4 C28 C27 -38.3(2) .
Li1 O4 C28 C27 106.4(2) .
C26 C27 C28 O4 26.3(3) .
C32 O5 C29 C30 -12.7(3) .
Li1 O5 C29 C30 179.88(18) .
O5 C29 C30 C31 29.4(3) .
C29 C30 C31 C32 -34.7(3) .
C29 O5 C32 C31 -10.1(3) .
Li1 O5 C32 C31 157.23(18) .
C30 C31 C32 O5 28.2(3) .
O7 Si3 O6 Li2 -159.53(17) .
C33 Si3 O6 Li2 84.09(18) .
C39 Si3 O6 Li2 -41.15(19) .
O7 Si3 O6 Fe2 39.25(9) .
C33 Si3 O6 Fe2 -77.13(9) .
C39 Si3 O6 Fe2 157.63(7) .
O8 Si4 O7 Si3 -20.76(11) .
C45 Si4 O7 Si3 -141.77(9) .
C51 Si4 O7 Si3 101.02(9) .
O6 Si3 O7 Si4 -10.46(11) .
C33 Si3 O7 Si4 109.37(9) .
C39 Si3 O7 Si4 -131.02(9) .
O7 Si4 O8 Li2 -133.75(16) 2_656
C45 Si4 O8 Li2 -15.23(18) 2_656
C51 Si4 O8 Li2 106.34(17) 2_656
O7 Si4 O8 Fe2 29.04(11) .
C45 Si4 O8 Fe2 147.57(8) .
C51 Si4 O8 Fe2 -90.87(10) .
O6 Si3 C33 C34 -14.20(15) .
O7 Si3 C33 C34 -135.15(13) .
C39 Si3 C33 C34 109.58(14) .
O6 Si3 C33 C38 161.60(14) .
O7 Si3 C33 C38 40.65(16) .
C39 Si3 C33 C38 -74.62(16) .
C38 C33 C34 C35 -0.9(3) .
Si3 C33 C34 C35 175.13(14) .
C33 C34 C35 C36 -0.6(3) .
C34 C35 C36 C37 1.7(3) .
C35 C36 C37 C38 -1.2(3) .
C36 C37 C38 C33 -0.3(3) .
C34 C33 C38 C37 1.4(3) .
Si3 C33 C38 C37 -174.55(16) .
O6 Si3 C39 C44 -172.43(12) .
O7 Si3 C39 C44 -50.59(14) .
C33 Si3 C39 C44 63.62(15) .
O6 Si3 C39 C40 2.52(15) .
O7 Si3 C39 C40 124.36(13) .
C33 Si3 C39 C40 -121.43(14) .
C44 C39 C40 C41 1.3(2) .
Si3 C39 C40 C41 -173.94(14) .
C39 C40 C41 C42 0.4(3) .
C40 C41 C42 C43 -1.7(3) .
C41 C42 C43 C44 1.3(3) .
C42 C43 C44 C39 0.4(3) .
C40 C39 C44 C43 -1.7(2) .
Si3 C39 C44 C43 173.45(13) .
O8 Si4 C45 C46 -120.06(15) .
O7 Si4 C45 C46 2.04(16) .
C51 Si4 C45 C46 117.76(15) .
O8 Si4 C45 C50 56.85(14) .
O7 Si4 C45 C50 178.95(12) .
C51 Si4 C45 C50 -65.33(14) .
C50 C45 C46 C47 1.5(3) .
Si4 C45 C46 C47 178.45(16) .
C45 C46 C47 C48 -1.2(3) .
C46 C47 C48 C49 -0.1(3) .
C47 C48 C49 C50 1.1(3) .
C48 C49 C50 C45 -0.9(3) .
C46 C45 C50 C49 -0.5(3) .
Si4 C45 C50 C49 -177.55(14) .
O8 Si4 C51 C56 5.26(15) .
O7 Si4 C51 C56 -117.55(13) .
C45 Si4 C51 C56 127.41(13) .
O8 Si4 C51 C52 -176.11(12) .
O7 Si4 C51 C52 61.08(14) .
C45 Si4 C51 C52 -53.96(14) .
C56 C51 C52 C53 0.6(2) .
Si4 C51 C52 C53 -178.10(13) .
C51 C52 C53 C54 -0.3(3) .
C52 C53 C54 C55 -0.3(3) .
C53 C54 C55 C56 0.7(3) .
C54 C55 C56 C51 -0.5(3) .
C52 C51 C56 C55 -0.2(2) .
Si4 C51 C56 C55 178.49(13) .
C60 O9 C57 C58 12.8(3) .
Li2 O9 C57 C58 179.18(18) .
O9 C57 C58 C59 -31.6(3) .
C57 C58 C59 C60 37.7(3) .
C57 O9 C60 C59 11.6(2) .
Li2 O9 C60 C59 -154.43(17) .
C58 C59 C60 O9 -30.8(2) .
C64 O10 C61 C62 -6.65(19) .
Li2 O10 C61 C62 133.82(15) .
O10 C61 C62 C63 28.56(19) .
C61 C62 C63 C64 -38.62(19) .
C61 O10 C64 C63 -18.26(19) .
Li2 O10 C64 C63 -159.94(15) .
C62 C63 C64 O10 35.27(19) .
